data_1530692
loop_
_publ_author_name
'Meng, Yin-Shan'
'Mo, Zhenbo'
'Wang, Bing-Wu'
'Zhang, Yi-Quan'
'Deng, Liang'
'Gao, Song'

_publ_section_title
;
 Observation of the single-ion magnet behavior of d8ions on two-coordinate
 Co(i)--NHC complexes
;
_journal_issue 12
_journal_name_full 'Chem. Sci.'
_journal_page_first 7156
_journal_paper_doi 10.1039/C5SC02611C
_journal_volume 6
_journal_year 2015
_chemical_formula_sum 'C66 H72 B Co N4'
_chemical_formula_weight 991.01
_chemical_name_systematic '[Co(sMes)2][BPh4]'
_chemical_properties_physical 'Air-sensitive, Moisture-sensitive, Hygroscopic, Oxygen-sensitive'
_space_group_crystal_system monoclinic
_space_group_IT_number 15
_space_group_name_Hall '-C 2yc'
_space_group_name_H-M_alt 'C 1 2/c 1'
_symmetry_space_group_name_Hall '-C 2yc'
_symmetry_space_group_name_H-M 'C 1 2/c 1'
_atom_sites_solution_hydrogens geom
_audit_creation_method SHELXL-2013
_audit_update_record
;
2015-04-07 deposited with the CCDC.
2015-09-10 downloaded from the CCDC.
;
_cell_angle_alpha 90
_cell_angle_beta 101.110(2)
_cell_angle_gamma 90
_cell_formula_units_Z 8
_cell_length_a 29.581(3)
_cell_length_b 11.9267(11)
_cell_length_c 32.317(3)
_cell_measurement_reflns_used 8893
_cell_measurement_temperature 140(2)
_cell_measurement_theta_max 28.34
_cell_measurement_theta_min 2.57
_cell_volume 11187.9(19)
_computing_cell_refinement 'Bruker SAINT'
_computing_data_collection 'Bruker APEX2'
_computing_data_reduction 'Bruker SAINT'
_computing_molecular_graphics 'Bruker SHELXTL'
_computing_publication_material 'Bruker SHELXTL'
_computing_structure_refinement 'SHELXL-2013 (Sheldrick, 2013)'
_computing_structure_solution 'SHELXS-97 (Sheldrick, 2008)'
_diffrn_ambient_temperature 140(2)
_diffrn_measured_fraction_theta_full 0.998
_diffrn_measured_fraction_theta_max 0.997
_diffrn_measurement_device_type 'Bruker APEX-II CCD'
_diffrn_measurement_method '\f and \w scans'
_diffrn_radiation_type MoK\a
_diffrn_radiation_wavelength 0.71073
_diffrn_reflns_av_R_equivalents 0.0563
_diffrn_reflns_av_unetI/netI 0.0659
_diffrn_reflns_laue_measured_fraction_full 0.998
_diffrn_reflns_laue_measured_fraction_max 0.997
_diffrn_reflns_limit_h_max 42
_diffrn_reflns_limit_h_min -42
_diffrn_reflns_limit_k_max 11
_diffrn_reflns_limit_k_min -17
_diffrn_reflns_limit_l_max 46
_diffrn_reflns_limit_l_min -45
_diffrn_reflns_number 54545
_diffrn_reflns_point_group_measured_fraction_full 0.998
_diffrn_reflns_point_group_measured_fraction_max 0.997
_diffrn_reflns_theta_full 25.242
_diffrn_reflns_theta_max 30.611
_diffrn_reflns_theta_min 1.284
_exptl_absorpt_coefficient_mu 0.350
_exptl_absorpt_correction_T_max 0.7461
_exptl_absorpt_correction_T_min 0.6748
_exptl_absorpt_correction_type multi-scan
_exptl_absorpt_process_details sadabs
_exptl_crystal_colour orange
_exptl_crystal_density_diffrn 1.177
_exptl_crystal_description block
_exptl_crystal_F_000 4224
_exptl_crystal_preparation 'Magnetic properties'
_exptl_crystal_recrystallization_method 'Re-crystallisation from solvent: THF/toluene'
_exptl_crystal_size_max 0.300
_exptl_crystal_size_mid 0.200
_exptl_crystal_size_min 0.120
_refine_diff_density_max 0.339
_refine_diff_density_min -0.369
_refine_diff_density_rms 0.072
_refine_ls_extinction_method none
_refine_ls_goodness_of_fit_ref 1.012
_refine_ls_hydrogen_treatment constr
_refine_ls_matrix_type full
_refine_ls_number_parameters 661
_refine_ls_number_reflns 17174
_refine_ls_number_restraints 0
_refine_ls_restrained_S_all 1.012
_refine_ls_R_factor_all 0.0969
_refine_ls_R_factor_gt 0.0543
_refine_ls_shift/su_max 0.042
_refine_ls_shift/su_mean 0.000
_refine_ls_structure_factor_coef Fsqd
_refine_ls_weighting_details 'w=1/[\s^2^(Fo^2^)+(0.0916P)^2^+0.8800P] where P=(Fo^2^+2Fc^2^)/3'
_refine_ls_weighting_scheme calc
_refine_ls_wR_factor_gt 0.1410
_refine_ls_wR_factor_ref 0.1669
_reflns_Friedel_coverage 0.000
_reflns_number_gt 11252
_reflns_number_total 17174
_reflns_threshold_expression 'I > 2\s(I)'
_cod_data_source_file c5sc02611c3.cif
_cod_data_source_block 2
_cod_depositor_comments 'Adding full bibliography for 1530691--1530693.cif.'
_cod_original_cell_volume 11188.2(17)
_cod_database_code 1530692
_shelx_space_group_comment
; 
The symmetry employed for this shelxl refinement is uniquely defined 
by the following loop, which should always be used as a source of 
symmetry information in preference to the above space-group names. 
They are only intended as comments. 
;
_shelx_estimated_absorpt_t_min 0.902
_shelx_estimated_absorpt_t_max 0.959
_shelxl_version_number 2013-4

loop_
_space_group_symop_operation_xyz
'x, y, z'
'-x, y, -z+1/2'
'x+1/2, y+1/2, z'
'-x+1/2, y+1/2, -z+1/2'
'-x, -y, -z'
'x, -y, z-1/2'
'-x+1/2, -y+1/2, -z'
'x+1/2, -y+1/2, z-1/2'

loop_
_atom_site_label
_atom_site_type_symbol
_atom_site_fract_x
_atom_site_fract_y
_atom_site_fract_z
_atom_site_U_iso_or_equiv
_atom_site_adp_type
_atom_site_occupancy
_atom_site_site_symmetry_order
_atom_site_calc_flag
_atom_site_refinement_flags_posn
_atom_site_refinement_flags_adp
Co1 Co 0.08799(2) 0.79255(2) 0.14487(2) 0.02304(8) Uani 1 1 d . .
N1 N -0.01190(5) 0.74808(15) 0.13446(6) 0.0299(4) Uani 1 1 d . .
N2 N 0.03021(5) 0.60630(14) 0.15951(6) 0.0292(4) Uani 1 1 d . .
N3 N 0.15015(6) 0.98223(14) 0.14814(6) 0.0323(4) Uani 1 1 d . .
N4 N 0.18417(6) 0.82831(15) 0.13584(6) 0.0309(4) Uani 1 1 d . .
B1 B 0.82562(7) 0.52070(18) 0.08332(6) 0.0213(4) Uani 1 1 d . .
C1 C 0.03134(7) 0.71287(16) 0.14658(6) 0.0257(4) Uani 1 1 d . .
C2 C 0.14467(7) 0.87136(16) 0.14261(6) 0.0253(4) Uani 1 1 d . .
C3 C -0.04671(7) 0.65953(18) 0.13564(8) 0.0377(5) Uani 1 1 d . .
H3A H -0.0628 0.6388 0.1069 0.045 Uiso 1 1 calc R U
H3B H -0.0697 0.6835 0.1524 0.045 Uiso 1 1 calc R U
C4 C -0.01719(7) 0.56250(19) 0.15702(8) 0.0355(5) Uani 1 1 d . .
H4A H -0.0236 0.5470 0.1854 0.043 Uiso 1 1 calc R U
H4B H -0.0223 0.4933 0.1398 0.043 Uiso 1 1 calc R U
C5 C -0.02537(7) 0.85349(17) 0.11429(7) 0.0288(4) Uani 1 1 d . .
C6 C -0.04425(7) 0.93539(19) 0.13674(8) 0.0344(5) Uani 1 1 d . .
C7 C -0.06126(8) 1.0322(2) 0.11545(9) 0.0440(6) Uani 1 1 d . .
H7 H -0.0745 1.0884 0.1302 0.053 Uiso 1 1 calc R U
C8 C -0.05957(8) 1.0498(2) 0.07367(9) 0.0457(6) Uani 1 1 d . .
C9 C -0.03919(9) 0.9683(2) 0.05246(8) 0.0451(6) Uani 1 1 d . .
H9 H -0.0372 0.9805 0.0238 0.054 Uiso 1 1 calc R U
C10 C -0.02171(8) 0.86969(19) 0.07214(7) 0.0363(5) Uani 1 1 d . .
C11 C 0.00049(11) 0.7837(2) 0.04834(9) 0.0556(7) Uani 1 1 d . .
H11A H -0.0057 0.8026 0.0183 0.083 Uiso 1 1 calc R U
H11B H -0.0122 0.7094 0.0523 0.083 Uiso 1 1 calc R U
H11C H 0.0338 0.7832 0.0590 0.083 Uiso 1 1 calc R U
C12 C -0.07891(12) 1.1553(3) 0.05136(13) 0.0740(10) Uani 1 1 d . .
H12A H -0.1040 1.1838 0.0643 0.111 Uiso 1 1 calc R U
H12B H -0.0908 1.1388 0.0215 0.111 Uiso 1 1 calc R U
H12C H -0.0546 1.2120 0.0537 0.111 Uiso 1 1 calc R U
C13 C -0.04546(10) 0.9199(2) 0.18270(9) 0.0514(7) Uani 1 1 d . .
H13A H -0.0511 0.9924 0.1951 0.077 Uiso 1 1 calc R U
H13B H -0.0159 0.8898 0.1974 0.077 Uiso 1 1 calc R U
H13C H -0.0702 0.8676 0.1856 0.077 Uiso 1 1 calc R U
C14 C 0.07033(6) 0.54335(17) 0.17823(6) 0.0253(4) Uani 1 1 d . .
C15 C 0.09047(7) 0.56267(19) 0.22015(7) 0.0320(5) Uani 1 1 d . .
C16 C 0.12810(7) 0.4970(2) 0.23799(7) 0.0380(5) Uani 1 1 d . .
H16 H 0.1424 0.5090 0.2666 0.046 Uiso 1 1 calc R U
C17 C 0.14530(7) 0.4141(2) 0.21479(7) 0.0351(5) Uani 1 1 d . .
C18 C 0.12487(7) 0.39951(19) 0.17317(7) 0.0336(5) Uani 1 1 d . .
H18 H 0.1367 0.3438 0.1571 0.040 Uiso 1 1 calc R U
C19 C 0.08763(7) 0.46325(18) 0.15390(7) 0.0289(4) Uani 1 1 d . .
C20 C 0.06811(9) 0.4500(2) 0.10735(7) 0.0449(6) Uani 1 1 d . .
H20A H 0.0828 0.3859 0.0963 0.067 Uiso 1 1 calc R U
H20B H 0.0741 0.5182 0.0924 0.067 Uiso 1 1 calc R U
H20C H 0.0348 0.4372 0.1032 0.067 Uiso 1 1 calc R U
C21 C 0.18567(9) 0.3429(3) 0.23544(9) 0.0540(7) Uani 1 1 d . .
H21A H 0.1963 0.2972 0.2140 0.081 Uiso 1 1 calc R U
H21B H 0.1761 0.2937 0.2565 0.081 Uiso 1 1 calc R U
H21C H 0.2108 0.3915 0.2493 0.081 Uiso 1 1 calc R U
C22 C 0.07349(9) 0.6536(3) 0.24609(9) 0.0507(7) Uani 1 1 d . .
H22A H 0.0902 0.6490 0.2753 0.076 Uiso 1 1 calc R U
H22B H 0.0405 0.6435 0.2453 0.076 Uiso 1 1 calc R U
H22C H 0.0788 0.7272 0.2344 0.076 Uiso 1 1 calc R U
C23 C 0.19691(8) 1.0216(2) 0.14689(10) 0.0510(7) Uani 1 1 d . .
H23A H 0.2126 1.0499 0.1748 0.061 Uiso 1 1 calc R U
H23B H 0.1965 1.0812 0.1255 0.061 Uiso 1 1 calc R U
C24 C 0.22007(8) 0.91432(19) 0.13461(10) 0.0494(7) Uani 1 1 d . .
H24A H 0.2273 0.9207 0.1061 0.059 Uiso 1 1 calc R U
H24B H 0.2487 0.8973 0.1551 0.059 Uiso 1 1 calc R U
C25 C 0.11424(7) 1.05216(16) 0.15798(7) 0.0275(4) Uani 1 1 d . .
C26 C 0.11077(7) 1.06537(19) 0.20031(7) 0.0332(5) Uani 1 1 d . .
C27 C 0.07492(8) 1.1315(2) 0.20918(8) 0.0387(5) Uani 1 1 d . .
H27 H 0.0720 1.1417 0.2377 0.046 Uiso 1 1 calc R U
C28 C 0.04349(8) 1.18254(19) 0.17751(9) 0.0392(5) Uani 1 1 d . .
C29 C 0.04762(8) 1.1662(2) 0.13608(8) 0.0381(5) Uani 1 1 d . .
H29 H 0.0258 1.2000 0.1143 0.046 Uiso 1 1 calc R U
C30 C 0.08291(7) 1.10143(19) 0.12528(7) 0.0340(5) Uani 1 1 d . .
C31 C 0.08653(11) 1.0834(3) 0.07961(8) 0.0548(7) Uani 1 1 d . .
H31A H 0.1168 1.1089 0.0753 0.082 Uiso 1 1 calc R U
H31B H 0.0623 1.1262 0.0613 0.082 Uiso 1 1 calc R U
H31C H 0.0828 1.0035 0.0727 0.082 Uiso 1 1 calc R U
C32 C 0.00522(10) 1.2550(3) 0.18821(11) 0.0615(8) Uani 1 1 d . .
H32A H -0.0149 1.2799 0.1621 0.092 Uiso 1 1 calc R U
H32B H 0.0186 1.3205 0.2044 0.092 Uiso 1 1 calc R U
H32C H -0.0128 1.2115 0.2050 0.092 Uiso 1 1 calc R U
C33 C 0.14373(10) 1.0077(2) 0.23538(8) 0.0518(7) Uani 1 1 d . .
H33A H 0.1449 0.9275 0.2291 0.078 Uiso 1 1 calc R U
H33B H 0.1331 1.0180 0.2621 0.078 Uiso 1 1 calc R U
H33C H 0.1745 1.0403 0.2377 0.078 Uiso 1 1 calc R U
C34 C 0.19001(7) 0.71318(16) 0.12512(7) 0.0269(4) Uani 1 1 d . .
C35 C 0.17513(8) 0.67840(18) 0.08331(7) 0.0337(5) Uani 1 1 d . .
C36 C 0.18180(8) 0.56699(19) 0.07355(7) 0.0370(5) Uani 1 1 d . .
H36 H 0.1717 0.5421 0.0454 0.044 Uiso 1 1 calc R U
C37 C 0.20277(7) 0.49089(18) 0.10382(7) 0.0307(4) Uani 1 1 d . .
C38 C 0.21685(7) 0.52858(18) 0.14492(7) 0.0304(4) Uani 1 1 d . .
H38 H 0.2314 0.4775 0.1659 0.036 Uiso 1 1 calc R U
C39 C 0.21032(7) 0.63905(18) 0.15628(7) 0.0299(4) Uani 1 1 d . .
C40 C 0.22448(10) 0.6752(2) 0.20164(8) 0.0518(7) Uani 1 1 d . .
H40A H 0.2503 0.7281 0.2042 0.078 Uiso 1 1 calc R U
H40B H 0.2340 0.6095 0.2194 0.078 Uiso 1 1 calc R U
H40C H 0.1984 0.7117 0.2108 0.078 Uiso 1 1 calc R U
C41 C 0.21009(9) 0.37085(19) 0.09188(8) 0.0425(6) Uani 1 1 d . .
H41A H 0.2283 0.3315 0.1161 0.064 Uiso 1 1 calc R U
H41B H 0.2266 0.3693 0.0683 0.064 Uiso 1 1 calc R U
H41C H 0.1802 0.3337 0.0834 0.064 Uiso 1 1 calc R U
C42 C 0.15341(13) 0.7583(3) 0.04926(9) 0.0624(9) Uani 1 1 d . .
H42A H 0.1749 0.8195 0.0470 0.094 Uiso 1 1 calc R U
H42B H 0.1251 0.7891 0.0562 0.094 Uiso 1 1 calc R U
H42C H 0.1460 0.7183 0.0223 0.094 Uiso 1 1 calc R U
C43 C 0.82676(6) 0.63124(16) 0.11461(6) 0.0224(4) Uani 1 1 d . .
C44 C 0.81056(7) 0.62449(19) 0.15259(6) 0.0294(4) Uani 1 1 d . .
H44 H 0.8011 0.5535 0.1611 0.035 Uiso 1 1 calc R U
C45 C 0.80772(9) 0.7168(2) 0.17839(7) 0.0406(6) Uani 1 1 d . .
H45 H 0.7965 0.7077 0.2038 0.049 Uiso 1 1 calc R U
C46 C 0.82107(8) 0.8206(2) 0.16714(8) 0.0426(6) Uani 1 1 d . .
H46 H 0.8192 0.8838 0.1846 0.051 Uiso 1 1 calc R U
C47 C 0.83729(8) 0.8320(2) 0.12992(8) 0.0399(5) Uani 1 1 d . .
H47 H 0.8466 0.9035 0.1217 0.048 Uiso 1 1 calc R U
C48 C 0.83992(7) 0.73865(18) 0.10445(7) 0.0295(4) Uani 1 1 d . .
H48 H 0.8512 0.7486 0.0791 0.035 Uiso 1 1 calc R U
C49 C 0.77604(6) 0.51948(16) 0.04989(6) 0.0230(4) Uani 1 1 d . .
C50 C 0.76692(7) 0.44227(19) 0.01661(7) 0.0340(5) Uani 1 1 d . .
H50 H 0.7897 0.3878 0.0142 0.041 Uiso 1 1 calc R U
C51 C 0.72614(9) 0.4416(2) -0.01307(8) 0.0459(6) Uani 1 1 d . .
H51 H 0.7216 0.3871 -0.0349 0.055 Uiso 1 1 calc R U
C52 C 0.69202(8) 0.5196(2) -0.01103(8) 0.0427(6) Uani 1 1 d . .
H52 H 0.6641 0.5194 -0.0312 0.051 Uiso 1 1 calc R U
C53 C 0.69960(7) 0.5976(2) 0.02105(7) 0.0363(5) Uani 1 1 d . .
H53 H 0.6766 0.6520 0.0230 0.044 Uiso 1 1 calc R U
C54 C 0.74067(7) 0.59730(17) 0.05059(6) 0.0275(4) Uani 1 1 d . .
H54 H 0.7449 0.6524 0.0722 0.033 Uiso 1 1 calc R U
C55 C 0.86613(6) 0.52846(16) 0.05467(6) 0.0227(4) Uani 1 1 d . .
C56 C 0.86372(7) 0.60873(19) 0.02249(6) 0.0298(4) Uani 1 1 d . .
H56 H 0.8381 0.6581 0.0171 0.036 Uiso 1 1 calc R U
C57 C 0.89760(8) 0.6183(2) -0.00176(7) 0.0389(5) Uani 1 1 d . .
H57 H 0.8952 0.6756 -0.0225 0.047 Uiso 1 1 calc R U
C58 C 0.93462(8) 0.5460(2) 0.00390(7) 0.0373(5) Uani 1 1 d . .
H58 H 0.9575 0.5525 -0.0129 0.045 Uiso 1 1 calc R U
C59 C 0.93788(7) 0.4635(2) 0.03463(7) 0.0331(5) Uani 1 1 d . .
H59 H 0.9629 0.4123 0.0388 0.040 Uiso 1 1 calc R U
C60 C 0.90406(7) 0.45632(17) 0.05941(6) 0.0272(4) Uani 1 1 d . .
H60 H 0.9070 0.3997 0.0805 0.033 Uiso 1 1 calc R U
C61 C 0.83413(6) 0.40545(17) 0.11206(6) 0.0236(4) Uani 1 1 d . .
C62 C 0.86831(7) 0.4021(2) 0.14877(7) 0.0321(5) Uani 1 1 d . .
H62 H 0.8855 0.4683 0.1571 0.038 Uiso 1 1 calc R U
C63 C 0.87829(9) 0.3065(2) 0.17371(8) 0.0435(6) Uani 1 1 d . .
H63 H 0.9017 0.3083 0.1984 0.052 Uiso 1 1 calc R U
C64 C 0.85377(10) 0.2090(2) 0.16220(9) 0.0491(7) Uani 1 1 d . .
H64 H 0.8602 0.1435 0.1790 0.059 Uiso 1 1 calc R U
C65 C 0.81983(9) 0.2071(2) 0.12609(8) 0.0423(6) Uani 1 1 d . .
H65 H 0.8030 0.1402 0.1179 0.051 Uiso 1 1 calc R U
C66 C 0.81054(7) 0.30388(17) 0.10196(7) 0.0308(4) Uani 1 1 d . .
H66 H 0.7870 0.3012 0.0774 0.037 Uiso 1 1 calc R U

loop_
_atom_site_aniso_label
_atom_site_aniso_U_11
_atom_site_aniso_U_22
_atom_site_aniso_U_33
_atom_site_aniso_U_23
_atom_site_aniso_U_13
_atom_site_aniso_U_12
Co1 0.01959(12) 0.01945(13) 0.02992(14) -0.00027(10) 0.00433(9) -0.00222(10)
N1 0.0190(7) 0.0210(8) 0.0470(10) 0.0036(8) -0.0006(7) -0.0029(6)
N2 0.0175(7) 0.0218(9) 0.0452(10) 0.0066(7) -0.0017(7) -0.0021(6)
N3 0.0274(8) 0.0198(8) 0.0552(11) -0.0061(8) 0.0214(8) -0.0036(7)
N4 0.0258(8) 0.0209(8) 0.0500(11) -0.0077(8) 0.0173(8) -0.0056(7)
B1 0.0191(9) 0.0222(10) 0.0226(10) -0.0014(8) 0.0042(7) -0.0011(8)
C1 0.0226(9) 0.0217(9) 0.0310(10) 0.0002(8) 0.0006(7) -0.0018(7)
C2 0.0280(9) 0.0193(9) 0.0308(10) -0.0024(8) 0.0115(8) -0.0008(7)
C3 0.0220(9) 0.0228(11) 0.0641(15) 0.0060(10) -0.0021(10) -0.0043(8)
C4 0.0199(9) 0.0263(11) 0.0575(14) 0.0085(10) 0.0003(9) -0.0048(8)
C5 0.0214(9) 0.0191(10) 0.0433(12) 0.0024(8) -0.0004(8) -0.0017(7)
C6 0.0265(10) 0.0280(11) 0.0491(13) -0.0024(10) 0.0085(9) -0.0034(8)
C7 0.0331(11) 0.0233(11) 0.0767(18) 0.0006(11) 0.0133(12) 0.0034(9)
C8 0.0360(12) 0.0265(12) 0.0698(18) 0.0120(11) -0.0015(12) 0.0003(10)
C9 0.0481(14) 0.0367(14) 0.0461(14) 0.0091(11) -0.0021(11) -0.0016(11)
C10 0.0364(11) 0.0285(12) 0.0409(12) -0.0025(9) -0.0004(9) -0.0020(9)
C11 0.0700(19) 0.0513(18) 0.0449(15) -0.0092(13) 0.0094(13) 0.0062(14)
C12 0.069(2) 0.0380(17) 0.111(3) 0.0323(18) 0.0061(19) 0.0145(15)
C13 0.0546(16) 0.0478(16) 0.0557(16) -0.0073(13) 0.0204(13) -0.0022(13)
C14 0.0194(8) 0.0237(10) 0.0318(10) 0.0077(8) 0.0020(7) -0.0020(7)
C15 0.0252(9) 0.0366(12) 0.0337(11) 0.0000(9) 0.0045(8) -0.0028(9)
C16 0.0273(10) 0.0539(15) 0.0299(11) 0.0063(10) -0.0020(8) -0.0012(10)
C17 0.0231(9) 0.0384(13) 0.0423(12) 0.0143(10) 0.0029(9) 0.0046(9)
C18 0.0307(10) 0.0289(11) 0.0426(12) 0.0031(9) 0.0107(9) 0.0020(9)
C19 0.0282(10) 0.0266(11) 0.0313(10) 0.0026(8) 0.0044(8) -0.0014(8)
C20 0.0490(14) 0.0490(16) 0.0337(12) -0.0036(11) 0.0003(10) 0.0045(12)
C21 0.0346(12) 0.0619(19) 0.0624(17) 0.0262(15) 0.0012(12) 0.0148(12)
C22 0.0411(13) 0.0618(18) 0.0487(15) -0.0179(13) 0.0075(11) 0.0018(12)
C23 0.0369(12) 0.0254(12) 0.101(2) -0.0113(13) 0.0384(14) -0.0083(10)
C24 0.0360(12) 0.0242(11) 0.099(2) -0.0044(13) 0.0397(14) -0.0072(9)
C25 0.0251(9) 0.0172(9) 0.0428(12) -0.0043(8) 0.0131(8) -0.0042(7)
C26 0.0333(11) 0.0279(11) 0.0395(12) -0.0035(9) 0.0099(9) 0.0028(9)
C27 0.0447(13) 0.0307(12) 0.0450(13) -0.0032(10) 0.0198(11) 0.0053(10)
C28 0.0332(11) 0.0230(11) 0.0658(16) 0.0038(10) 0.0204(11) 0.0049(9)
C29 0.0283(10) 0.0316(12) 0.0531(14) 0.0098(10) 0.0045(10) 0.0017(9)
C30 0.0335(11) 0.0295(11) 0.0398(12) 0.0002(9) 0.0096(9) -0.0058(9)
C31 0.0643(18) 0.0625(19) 0.0377(14) 0.0019(13) 0.0100(13) 0.0002(15)
C32 0.0505(16) 0.0443(16) 0.100(2) 0.0087(16) 0.0390(17) 0.0199(13)
C33 0.0591(16) 0.0516(17) 0.0429(14) 0.0004(12) 0.0055(12) 0.0198(13)
C34 0.0244(9) 0.0198(9) 0.0396(11) -0.0045(8) 0.0137(8) -0.0023(7)
C35 0.0434(12) 0.0257(11) 0.0341(11) 0.0024(9) 0.0129(10) 0.0087(9)
C36 0.0478(13) 0.0309(12) 0.0326(11) -0.0055(9) 0.0086(10) 0.0072(10)
C37 0.0283(10) 0.0223(10) 0.0419(12) -0.0048(9) 0.0077(9) 0.0009(8)
C38 0.0279(10) 0.0258(11) 0.0351(11) 0.0014(8) 0.0006(8) -0.0013(8)
C39 0.0253(9) 0.0266(11) 0.0378(11) -0.0051(9) 0.0059(8) -0.0062(8)
C40 0.0614(17) 0.0450(15) 0.0424(14) -0.0112(12) -0.0069(12) -0.0040(13)
C41 0.0443(13) 0.0247(11) 0.0556(15) -0.0086(10) 0.0021(11) 0.0055(10)
C42 0.103(3) 0.0443(16) 0.0404(14) 0.0091(12) 0.0151(15) 0.0312(17)
C43 0.0167(8) 0.0246(10) 0.0245(9) -0.0032(7) 0.0003(7) 0.0013(7)
C44 0.0284(10) 0.0356(12) 0.0230(9) -0.0047(8) 0.0020(8) -0.0007(8)
C45 0.0436(13) 0.0496(15) 0.0260(10) -0.0123(10) 0.0006(9) 0.0091(11)
C46 0.0423(13) 0.0378(14) 0.0413(13) -0.0212(11) -0.0075(10) 0.0082(10)
C47 0.0363(12) 0.0254(11) 0.0551(15) -0.0099(10) 0.0010(10) -0.0004(9)
C48 0.0265(9) 0.0263(11) 0.0358(11) -0.0039(8) 0.0061(8) 0.0005(8)
C49 0.0238(9) 0.0226(9) 0.0226(9) 0.0000(7) 0.0048(7) -0.0026(7)
C50 0.0311(10) 0.0353(12) 0.0344(11) -0.0107(9) 0.0031(9) -0.0030(9)
C51 0.0460(14) 0.0496(16) 0.0367(13) -0.0158(11) -0.0052(10) -0.0117(12)
C52 0.0329(12) 0.0477(15) 0.0399(13) 0.0059(11) -0.0116(10) -0.0092(11)
C53 0.0285(10) 0.0341(12) 0.0420(12) 0.0078(10) -0.0038(9) 0.0021(9)
C54 0.0258(9) 0.0235(10) 0.0309(10) 0.0009(8) -0.0003(8) 0.0001(8)
C55 0.0217(8) 0.0244(10) 0.0219(9) -0.0043(7) 0.0035(7) -0.0031(7)
C56 0.0296(10) 0.0334(12) 0.0268(10) 0.0026(8) 0.0064(8) 0.0015(8)
C57 0.0382(12) 0.0503(15) 0.0297(11) 0.0105(10) 0.0106(9) -0.0012(10)
C58 0.0318(11) 0.0542(15) 0.0292(11) -0.0018(10) 0.0145(9) -0.0048(10)
C59 0.0290(10) 0.0379(12) 0.0347(11) -0.0067(9) 0.0118(9) 0.0023(9)
C60 0.0264(9) 0.0255(10) 0.0313(10) -0.0014(8) 0.0098(8) -0.0008(8)
C61 0.0218(8) 0.0243(10) 0.0271(9) 0.0007(7) 0.0106(7) 0.0044(7)
C62 0.0270(10) 0.0377(12) 0.0330(11) 0.0066(9) 0.0095(8) 0.0049(9)
C63 0.0419(13) 0.0539(17) 0.0377(12) 0.0153(11) 0.0153(10) 0.0228(12)
C64 0.0656(17) 0.0373(14) 0.0528(15) 0.0225(12) 0.0327(14) 0.0222(13)
C65 0.0505(14) 0.0273(12) 0.0565(15) 0.0056(11) 0.0291(12) 0.0051(10)
C66 0.0298(10) 0.0256(11) 0.0399(11) -0.0008(9) 0.0137(9) 0.0032(8)

loop_
_atom_type_symbol
_atom_type_description
_atom_type_scat_dispersion_real
_atom_type_scat_dispersion_imag
_atom_type_scat_source
C C 0.0033 0.0016 'International Tables Vol C Tables 4.2.6.8 and 6.1.1.4'
H H 0.0000 0.0000 'International Tables Vol C Tables 4.2.6.8 and 6.1.1.4'
N N 0.0061 0.0033 'International Tables Vol C Tables 4.2.6.8 and 6.1.1.4'
B B 0.0013 0.0007 'International Tables Vol C Tables 4.2.6.8 and 6.1.1.4'
Co Co 0.3494 0.9721 'International Tables Vol C Tables 4.2.6.8 and 6.1.1.4'

loop_
_geom_angle_atom_site_label_1
_geom_angle_atom_site_label_2
_geom_angle_atom_site_label_3
_geom_angle
C2 Co1 C1 179.39(9)
C1 N1 C5 125.19(17)
C1 N1 C3 113.64(17)
C5 N1 C3 120.15(16)
C1 N2 C14 123.98(16)
C1 N2 C4 113.39(16)
C14 N2 C4 122.31(16)
C2 N3 C25 121.86(16)
C2 N3 C23 113.69(17)
C25 N3 C23 124.23(17)
C2 N4 C34 123.96(16)
C2 N4 C24 113.14(17)
C34 N4 C24 122.39(16)
C49 B1 C61 112.47(15)
C49 B1 C55 106.46(15)
C61 B1 C55 108.27(15)
C49 B1 C43 108.56(15)
C61 B1 C43 109.64(15)
C55 B1 C43 111.45(15)
N1 C1 N2 108.09(17)
N1 C1 Co1 128.63(15)
N2 C1 Co1 123.23(14)
N4 C2 N3 108.35(17)
N4 C2 Co1 127.77(15)
N3 C2 Co1 123.89(14)
N1 C3 C4 102.21(16)
N1 C3 H3A 111.3
C4 C3 H3A 111.3
N1 C3 H3B 111.3
C4 C3 H3B 111.3
H3A C3 H3B 109.2
N2 C4 C3 102.07(16)
N2 C4 H4A 111.4
C3 C4 H4A 111.4
N2 C4 H4B 111.4
C3 C4 H4B 111.4
H4A C4 H4B 109.2
C6 C5 C10 121.5(2)
C6 C5 N1 118.7(2)
C10 C5 N1 119.69(19)
C7 C6 C5 117.9(2)
C7 C6 C13 121.1(2)
C5 C6 C13 121.0(2)
C8 C7 C6 122.3(2)
C8 C7 H7 118.8
C6 C7 H7 118.8
C7 C8 C9 118.5(2)
C7 C8 C12 120.9(3)
C9 C8 C12 120.5(3)
C10 C9 C8 121.6(2)
C10 C9 H9 119.2
C8 C9 H9 119.2
C9 C10 C5 118.1(2)
C9 C10 C11 120.2(2)
C5 C10 C11 121.7(2)
C10 C11 H11A 109.5
C10 C11 H11B 109.5
H11A C11 H11B 109.5
C10 C11 H11C 109.5
H11A C11 H11C 109.5
H11B C11 H11C 109.5
C8 C12 H12A 109.5
C8 C12 H12B 109.5
H12A C12 H12B 109.5
C8 C12 H12C 109.5
H12A C12 H12C 109.5
H12B C12 H12C 109.5
C6 C13 H13A 109.5
C6 C13 H13B 109.5
H13A C13 H13B 109.5
C6 C13 H13C 109.5
H13A C13 H13C 109.5
H13B C13 H13C 109.5
C15 C14 C19 121.86(19)
C15 C14 N2 119.20(19)
C19 C14 N2 118.93(18)
C14 C15 C16 117.9(2)
C14 C15 C22 122.2(2)
C16 C15 C22 119.9(2)
C15 C16 C17 121.4(2)
C15 C16 H16 119.3
C17 C16 H16 119.3
C18 C17 C16 118.6(2)
C18 C17 C21 121.4(2)
C16 C17 C21 120.0(2)
C17 C18 C19 122.2(2)
C17 C18 H18 118.9
C19 C18 H18 118.9
C18 C19 C14 118.0(2)
C18 C19 C20 120.6(2)
C14 C19 C20 121.39(19)
C19 C20 H20A 109.5
C19 C20 H20B 109.5
H20A C20 H20B 109.5
C19 C20 H20C 109.5
H20A C20 H20C 109.5
H20B C20 H20C 109.5
C17 C21 H21A 109.5
C17 C21 H21B 109.5
H21A C21 H21B 109.5
C17 C21 H21C 109.5
H21A C21 H21C 109.5
H21B C21 H21C 109.5
C15 C22 H22A 109.5
C15 C22 H22B 109.5
H22A C22 H22B 109.5
C15 C22 H22C 109.5
H22A C22 H22C 109.5
H22B C22 H22C 109.5
N3 C23 C24 102.13(17)
N3 C23 H23A 111.3
C24 C23 H23A 111.3
N3 C23 H23B 111.3
C24 C23 H23B 111.3
H23A C23 H23B 109.2
N4 C24 C23 102.21(16)
N4 C24 H24A 111.3
C23 C24 H24A 111.3
N4 C24 H24B 111.3
C23 C24 H24B 111.3
H24A C24 H24B 109.2
C30 C25 C26 122.01(19)
C30 C25 N3 119.32(19)
C26 C25 N3 118.6(2)
C27 C26 C25 117.8(2)
C27 C26 C33 120.6(2)
C25 C26 C33 121.57(19)
C28 C27 C26 121.7(2)
C28 C27 H27 119.1
C26 C27 H27 119.1
C29 C28 C27 118.8(2)
C29 C28 C32 120.7(2)
C27 C28 C32 120.5(2)
C28 C29 C30 122.0(2)
C28 C29 H29 119.0
C30 C29 H29 119.0
C25 C30 C29 117.6(2)
C25 C30 C31 121.1(2)
C29 C30 C31 121.2(2)
C30 C31 H31A 109.5
C30 C31 H31B 109.5
H31A C31 H31B 109.5
C30 C31 H31C 109.5
H31A C31 H31C 109.5
H31B C31 H31C 109.5
C28 C32 H32A 109.5
C28 C32 H32B 109.5
H32A C32 H32B 109.5
C28 C32 H32C 109.5
H32A C32 H32C 109.5
H32B C32 H32C 109.5
C26 C33 H33A 109.5
C26 C33 H33B 109.5
H33A C33 H33B 109.5
C26 C33 H33C 109.5
H33A C33 H33C 109.5
H33B C33 H33C 109.5
C39 C34 C35 121.54(19)
C39 C34 N4 119.35(19)
C35 C34 N4 119.11(19)
C36 C35 C34 118.1(2)
C36 C35 C42 120.0(2)
C34 C35 C42 121.9(2)
C35 C36 C37 121.9(2)
C35 C36 H36 119.0
C37 C36 H36 119.0
C38 C37 C36 118.23(19)
C38 C37 C41 121.4(2)
C36 C37 C41 120.4(2)
C37 C38 C39 121.9(2)
C37 C38 H38 119.1
C39 C38 H38 119.1
C34 C39 C38 118.4(2)
C34 C39 C40 121.6(2)
C38 C39 C40 120.1(2)
C39 C40 H40A 109.5
C39 C40 H40B 109.5
H40A C40 H40B 109.5
C39 C40 H40C 109.5
H40A C40 H40C 109.5
H40B C40 H40C 109.5
C37 C41 H41A 109.5
C37 C41 H41B 109.5
H41A C41 H41B 109.5
C37 C41 H41C 109.5
H41A C41 H41C 109.5
H41B C41 H41C 109.5
C35 C42 H42A 109.5
C35 C42 H42B 109.5
H42A C42 H42B 109.5
C35 C42 H42C 109.5
H42A C42 H42C 109.5
H42B C42 H42C 109.5
C48 C43 C44 114.58(18)
C48 C43 B1 124.05(17)
C44 C43 B1 121.17(17)
C45 C44 C43 123.3(2)
C45 C44 H44 118.4
C43 C44 H44 118.4
C46 C45 C44 120.1(2)
C46 C45 H45 120.0
C44 C45 H45 120.0
C45 C46 C47 119.0(2)
C45 C46 H46 120.5
C47 C46 H46 120.5
C46 C47 C48 120.1(2)
C46 C47 H47 119.9
C48 C47 H47 119.9
C47 C48 C43 122.9(2)
C47 C48 H48 118.5
C43 C48 H48 118.5
C50 C49 C54 114.41(18)
C50 C49 B1 121.66(17)
C54 C49 B1 123.85(17)
C51 C50 C49 123.2(2)
C51 C50 H50 118.4
C49 C50 H50 118.4
C52 C51 C50 120.5(2)
C52 C51 H51 119.8
C50 C51 H51 119.8
C53 C52 C51 118.4(2)
C53 C52 H52 120.8
C51 C52 H52 120.8
C52 C53 C54 120.5(2)
C52 C53 H53 119.7
C54 C53 H53 119.7
C53 C54 C49 123.1(2)
C53 C54 H54 118.5
C49 C54 H54 118.5
C60 C55 C56 115.18(17)
C60 C55 B1 123.86(17)
C56 C55 B1 120.94(17)
C57 C56 C55 122.3(2)
C57 C56 H56 118.9
C55 C56 H56 118.9
C58 C57 C56 120.9(2)
C58 C57 H57 119.5
C56 C57 H57 119.5
C57 C58 C59 118.84(19)
C57 C58 H58 120.6
C59 C58 H58 120.6
C58 C59 C60 119.6(2)
C58 C59 H59 120.2
C60 C59 H59 120.2
C55 C60 C59 123.1(2)
C55 C60 H60 118.4
C59 C60 H60 118.4
C62 C61 C66 114.61(19)
C62 C61 B1 120.42(18)
C66 C61 B1 124.91(18)
C63 C62 C61 123.3(2)
C63 C62 H62 118.3
C61 C62 H62 118.3
C64 C63 C62 119.4(2)
C64 C63 H63 120.3
C62 C63 H63 120.3
C63 C64 C65 119.9(2)
C63 C64 H64 120.1
C65 C64 H64 120.1
C64 C65 C66 119.4(2)
C64 C65 H65 120.3
C66 C65 H65 120.3
C65 C66 C61 123.4(2)
C65 C66 H66 118.3
C61 C66 H66 118.3

loop_
_geom_bond_atom_site_label_1
_geom_bond_atom_site_label_2
_geom_bond_distance
Co1 C2 1.9358(19)
Co1 C1 1.9364(19)
N1 C1 1.331(2)
N1 C5 1.437(3)
N1 C3 1.481(3)
N2 C1 1.340(3)
N2 C14 1.436(2)
N2 C4 1.484(2)
N3 C2 1.340(3)
N3 C25 1.434(2)
N3 C23 1.469(3)
N4 C2 1.333(2)
N4 C34 1.435(3)
N4 C24 1.482(3)
B1 C49 1.646(3)
B1 C61 1.651(3)
B1 C55 1.652(3)
B1 C43 1.658(3)
C3 C4 1.532(3)
C3 H3A 0.9900
C3 H3B 0.9900
C4 H4A 0.9900
C4 H4B 0.9900
C5 C6 1.396(3)
C5 C10 1.401(3)
C6 C7 1.388(3)
C6 C13 1.504(4)
C7 C8 1.377(4)
C7 H7 0.9500
C8 C9 1.392(4)
C8 C12 1.507(4)
C9 C10 1.389(3)
C9 H9 0.9500
C10 C11 1.506(3)
C11 H11A 0.9800
C11 H11B 0.9800
C11 H11C 0.9800
C12 H12A 0.9800
C12 H12B 0.9800
C12 H12C 0.9800
C13 H13A 0.9800
C13 H13B 0.9800
C13 H13C 0.9800
C14 C15 1.390(3)
C14 C19 1.396(3)
C15 C16 1.392(3)
C15 C22 1.514(3)
C16 C17 1.395(3)
C16 H16 0.9500
C17 C18 1.376(3)
C17 C21 1.512(3)
C18 C19 1.384(3)
C18 H18 0.9500
C19 C20 1.512(3)
C20 H20A 0.9800
C20 H20B 0.9800
C20 H20C 0.9800
C21 H21A 0.9800
C21 H21B 0.9800
C21 H21C 0.9800
C22 H22A 0.9800
C22 H22B 0.9800
C22 H22C 0.9800
C23 C24 1.538(3)
C23 H23A 0.9900
C23 H23B 0.9900
C24 H24A 0.9900
C24 H24B 0.9900
C25 C30 1.394(3)
C25 C26 1.400(3)
C26 C27 1.395(3)
C26 C33 1.511(3)
C27 C28 1.384(3)
C27 H27 0.9500
C28 C29 1.382(3)
C28 C32 1.516(3)
C29 C30 1.396(3)
C29 H29 0.9500
C30 C31 1.515(3)
C31 H31A 0.9800
C31 H31B 0.9800
C31 H31C 0.9800
C32 H32A 0.9800
C32 H32B 0.9800
C32 H32C 0.9800
C33 H33A 0.9800
C33 H33B 0.9800
C33 H33C 0.9800
C34 C39 1.387(3)
C34 C35 1.401(3)
C35 C36 1.389(3)
C35 C42 1.503(3)
C36 C37 1.390(3)
C36 H36 0.9500
C37 C38 1.388(3)
C37 C41 1.509(3)
C38 C39 1.391(3)
C38 H38 0.9500
C39 C40 1.508(3)
C40 H40A 0.9800
C40 H40B 0.9800
C40 H40C 0.9800
C41 H41A 0.9800
C41 H41B 0.9800
C41 H41C 0.9800
C42 H42A 0.9800
C42 H42B 0.9800
C42 H42C 0.9800
C43 C48 1.396(3)
C43 C44 1.403(3)
C44 C45 1.393(3)
C44 H44 0.9500
C45 C46 1.370(4)
C45 H45 0.9500
C46 C47 1.385(4)
C46 H46 0.9500
C47 C48 1.395(3)
C47 H47 0.9500
C48 H48 0.9500
C49 C50 1.402(3)
C49 C54 1.402(3)
C50 C51 1.389(3)
C50 H50 0.9500
C51 C52 1.384(4)
C51 H51 0.9500
C52 C53 1.379(3)
C52 H52 0.9500
C53 C54 1.393(3)
C53 H53 0.9500
C54 H54 0.9500
C55 C60 1.399(3)
C55 C56 1.405(3)
C56 C57 1.391(3)
C56 H56 0.9500
C57 C58 1.378(3)
C57 H57 0.9500
C58 C59 1.388(3)
C58 H58 0.9500
C59 C60 1.399(3)
C59 H59 0.9500
C60 H60 0.9500
C61 C62 1.403(3)
C61 C66 1.405(3)
C62 C63 1.395(3)
C62 H62 0.9500
C63 C64 1.383(4)
C63 H63 0.9500
C64 C65 1.385(4)
C64 H64 0.9500
C65 C66 1.391(3)
C65 H65 0.9500
C66 H66 0.9500

loop_
_geom_torsion_atom_site_label_1
_geom_torsion_atom_site_label_2
_geom_torsion_atom_site_label_3
_geom_torsion_atom_site_label_4
_geom_torsion
C5 N1 C1 N2 -172.88(19)
C3 N1 C1 N2 -4.5(3)
C5 N1 C1 Co1 4.7(3)
C3 N1 C1 Co1 173.08(17)
C14 N2 C1 N1 -174.48(19)
C4 N2 C1 N1 -0.8(3)
C14 N2 C1 Co1 7.8(3)
C4 N2 C1 Co1 -178.56(15)
C34 N4 C2 N3 -174.5(2)
C24 N4 C2 N3 -2.6(3)
C34 N4 C2 Co1 5.8(3)
C24 N4 C2 Co1 177.79(18)
C25 N3 C2 N4 -177.2(2)
C23 N3 C2 N4 -2.3(3)
C25 N3 C2 Co1 2.5(3)
C23 N3 C2 Co1 177.36(18)
C1 N1 C3 C4 7.5(3)
C5 N1 C3 C4 176.57(19)
C1 N2 C4 C3 5.3(3)
C14 N2 C4 C3 179.1(2)
N1 C3 C4 N2 -7.0(2)
C1 N1 C5 C6 -110.3(2)
C3 N1 C5 C6 82.0(3)
C1 N1 C5 C10 73.2(3)
C3 N1 C5 C10 -94.5(3)
C10 C5 C6 C7 2.7(3)
N1 C5 C6 C7 -173.74(18)
C10 C5 C6 C13 -176.4(2)
N1 C5 C6 C13 7.2(3)
C5 C6 C7 C8 -0.7(3)
C13 C6 C7 C8 178.4(2)
C6 C7 C8 C9 -1.4(4)
C6 C7 C8 C12 179.2(2)
C7 C8 C9 C10 1.5(4)
C12 C8 C9 C10 -179.1(3)
C8 C9 C10 C5 0.4(4)
C8 C9 C10 C11 -179.5(2)
C6 C5 C10 C9 -2.6(3)
N1 C5 C10 C9 173.84(19)
C6 C5 C10 C11 177.3(2)
N1 C5 C10 C11 -6.3(3)
C1 N2 C14 C15 77.4(3)
C4 N2 C14 C15 -95.7(2)
C1 N2 C14 C19 -103.5(2)
C4 N2 C14 C19 83.4(3)
C19 C14 C15 C16 -1.8(3)
N2 C14 C15 C16 177.26(19)
C19 C14 C15 C22 176.7(2)
N2 C14 C15 C22 -4.3(3)
C14 C15 C16 C17 -0.1(3)
C22 C15 C16 C17 -178.6(2)
C15 C16 C17 C18 1.4(3)
C15 C16 C17 C21 -178.8(2)
C16 C17 C18 C19 -0.8(3)
C21 C17 C18 C19 179.4(2)
C17 C18 C19 C14 -1.0(3)
C17 C18 C19 C20 175.9(2)
C15 C14 C19 C18 2.3(3)
N2 C14 C19 C18 -176.73(18)
C15 C14 C19 C20 -174.5(2)
N2 C14 C19 C20 6.4(3)
C2 N3 C23 C24 5.8(3)
C25 N3 C23 C24 -179.5(2)
C2 N4 C24 C23 5.9(3)
C34 N4 C24 C23 178.0(2)
N3 C23 C24 N4 -6.4(3)
C2 N3 C25 C30 -90.8(3)
C23 N3 C25 C30 94.9(3)
C2 N3 C25 C26 86.8(3)
C23 N3 C25 C26 -87.5(3)
C30 C25 C26 C27 -0.9(3)
N3 C25 C26 C27 -178.44(19)
C30 C25 C26 C33 177.4(2)
N3 C25 C26 C33 -0.1(3)
C25 C26 C27 C28 0.2(3)
C33 C26 C27 C28 -178.1(2)
C26 C27 C28 C29 0.8(4)
C26 C27 C28 C32 -179.3(2)
C27 C28 C29 C30 -1.1(4)
C32 C28 C29 C30 178.9(2)
C26 C25 C30 C29 0.5(3)
N3 C25 C30 C29 178.09(18)
C26 C25 C30 C31 -178.3(2)
N3 C25 C30 C31 -0.7(3)
C28 C29 C30 C25 0.5(3)
C28 C29 C30 C31 179.3(2)
C2 N4 C34 C39 -99.8(2)
C24 N4 C34 C39 88.9(3)
C2 N4 C34 C35 80.3(3)
C24 N4 C34 C35 -90.9(3)
C39 C34 C35 C36 -0.8(3)
N4 C34 C35 C36 179.00(19)
C39 C34 C35 C42 -179.5(2)
N4 C34 C35 C42 0.3(3)
C34 C35 C36 C37 -0.3(3)
C42 C35 C36 C37 178.4(2)
C35 C36 C37 C38 0.6(3)
C35 C36 C37 C41 -179.1(2)
C36 C37 C38 C39 0.3(3)
C41 C37 C38 C39 179.9(2)
C35 C34 C39 C38 1.7(3)
N4 C34 C39 C38 -178.15(17)
C35 C34 C39 C40 -177.3(2)
N4 C34 C39 C40 2.8(3)
C37 C38 C39 C34 -1.4(3)
C37 C38 C39 C40 177.6(2)
C49 B1 C43 C48 -84.8(2)
C61 B1 C43 C48 151.97(17)
C55 B1 C43 C48 32.1(2)
C49 B1 C43 C44 89.8(2)
C61 B1 C43 C44 -33.4(2)
C55 B1 C43 C44 -153.22(17)
C48 C43 C44 C45 -0.1(3)
B1 C43 C44 C45 -175.22(19)
C43 C44 C45 C46 0.0(3)
C44 C45 C46 C47 0.0(4)
C45 C46 C47 C48 -0.1(4)
C46 C47 C48 C43 0.0(3)
C44 C43 C48 C47 0.1(3)
B1 C43 C48 C47 175.03(19)
C61 B1 C49 C50 -65.2(2)
C55 B1 C49 C50 53.2(2)
C43 B1 C49 C50 173.32(18)
C61 B1 C49 C54 118.2(2)
C55 B1 C49 C54 -123.39(19)
C43 B1 C49 C54 -3.3(2)
C54 C49 C50 C51 -0.7(3)
B1 C49 C50 C51 -177.6(2)
C49 C50 C51 C52 0.3(4)
C50 C51 C52 C53 0.0(4)
C51 C52 C53 C54 -0.1(4)
C52 C53 C54 C49 -0.3(3)
C50 C49 C54 C53 0.6(3)
B1 C49 C54 C53 177.48(19)
C49 B1 C55 C60 -129.20(19)
C61 B1 C55 C60 -8.1(2)
C43 B1 C55 C60 112.6(2)
C49 B1 C55 C56 49.2(2)
C61 B1 C55 C56 170.35(17)
C43 B1 C55 C56 -69.0(2)
C60 C55 C56 C57 -2.4(3)
B1 C55 C56 C57 179.1(2)
C55 C56 C57 C58 2.3(4)
C56 C57 C58 C59 -0.6(4)
C57 C58 C59 C60 -0.8(3)
C56 C55 C60 C59 1.0(3)
B1 C55 C60 C59 179.48(19)
C58 C59 C60 C55 0.5(3)
C49 B1 C61 C62 -164.31(16)
C55 B1 C61 C62 78.3(2)
C43 B1 C61 C62 -43.4(2)
C49 B1 C61 C66 18.5(2)
C55 B1 C61 C66 -98.9(2)
C43 B1 C61 C66 139.34(17)
C66 C61 C62 C63 -0.4(3)
B1 C61 C62 C63 -177.86(18)
C61 C62 C63 C64 0.2(3)
C62 C63 C64 C65 0.3(3)
C63 C64 C65 C66 -0.5(3)
C64 C65 C66 C61 0.3(3)
C62 C61 C66 C65 0.1(3)
B1 C61 C66 C65 177.46(18)
